data_1531028
loop_
_publ_author_name
'Zunic, T.B.'
'Scavnicar, S.'
'Grobenski, Z.'

_publ_section_title
;
 The structure of thorium(IV) dititanium(IV) oxide, Th Ti2 O6
;
_journal_name_full 'Documenta Chemica Yugoslavica. Croatica Chemica Acta'
_journal_page_first 645
_journal_page_last 651
_journal_volume 57
_journal_year 1984
_chemical_formula_sum 'O6 Th Ti2'
_chemical_name_systematic 'Th Ti2 O6'
_space_group_IT_number 15
_symmetry_space_group_name_Hall '-C 2yc'
_symmetry_space_group_name_H-M 'C 1 2/c 1'
_cell_angle_alpha 90
_cell_angle_beta 115.29
_cell_angle_gamma 90
_cell_formula_units_Z 4
_cell_length_a 10.799
_cell_length_b 8.57
_cell_length_c 5.192
_cell_volume 434.453
_citation_journal_id_ASTM CCACAA
_cod_data_source_file Zunic_CCACAA_1984_1230.cif
_cod_data_source_block O6Th1Ti2
_cod_original_cell_volume 434.4531
_cod_original_formula_sum 'O6 Th1 Ti2'
_cod_database_code 1531028

loop_
_symmetry_equiv_pos_as_xyz
x,y,z
-x,y,-z+1/2
-x,-y,-z
x,-y,z-1/2
x+1/2,y+1/2,z
-x+1/2,y+1/2,-z+1/2
-x+1/2,-y+1/2,-z
x+1/2,-y+1/2,z-1/2

loop_
_atom_site_label
_atom_site_type_symbol
_atom_site_fract_x
_atom_site_fract_y
_atom_site_fract_z
_atom_site_occupancy
_atom_site_U_iso_or_equiv
Th1 Th+4 0 0.1909 0.25 1 0.0
O2 O-2 0.36 0.088 0.47 1 0.0
Ti1 Ti+4 0.2691 0.0819 0.0598 1 0.0
O1 O-2 0.363 0.459 0.347 1 0.0
O3 O-2 0.14 0.257 0.03 1 0.0
